data_7154806
loop_
_publ_author_name
'Wang, Bin'
'Chen, Ying'
'Zhou, Ling'
'Wang, Jianwu'
'Xu, Zhenghu'

_publ_section_title
;
 Zn/Sc bimetallic relay catalysis: one pot cycloisomerization/carbonyl-ene
 reaction toward oxazole derivatives.
;
_journal_issue 3
_journal_name_full 'Organic &amp; biomolecular chemistry'
_journal_page_first 826
_journal_page_last 829
_journal_paper_doi 10.1039/c5ob02158h
_journal_volume 14
_journal_year 2016
_chemical_formula_sum 'C17 H14 N2 O4'
_chemical_formula_weight 310.30
_chemical_name_systematic
; 
 ? 
;
_space_group_crystal_system orthorhombic
_space_group_IT_number 61
_space_group_name_Hall '-P 2ac 2ab'
_space_group_name_H-M_alt 'P b c a'
_symmetry_space_group_name_Hall '-P 2ac 2ab'
_symmetry_space_group_name_H-M 'P b c a'
_atom_sites_solution_hydrogens geom
_atom_sites_solution_primary direct
_atom_sites_solution_secondary difmap
_audit_creation_method SHELXL-97
_audit_update_record
;
2015-10-14 deposited with the CCDC.
2015-11-17 downloaded from the CCDC.
;
_cell_angle_alpha 90.00
_cell_angle_beta 90.00
_cell_angle_gamma 90.00
_cell_formula_units_Z 8
_cell_length_a 12.9877(3)
_cell_length_b 7.4549(2)
_cell_length_c 31.4842(9)
_cell_measurement_temperature 298(2)
_cell_volume 3048.36(14)
_computing_structure_refinement 'SHELXL-97 (Sheldrick, 1997)'
_computing_structure_solution 'SHELXS-97 (Sheldrick, 1990)'
_diffrn_ambient_temperature 298(2)
_diffrn_measured_fraction_theta_full 0.997
_diffrn_measured_fraction_theta_max 0.997
_diffrn_measurement_device_type 'bruker Apex II'
_diffrn_radiation_monochromator graphite
_diffrn_radiation_source 'fine-focus sealed tube'
_diffrn_radiation_type MoK\a
_diffrn_radiation_wavelength 0.71073
_diffrn_reflns_av_R_equivalents 0.0275
_diffrn_reflns_av_sigmaI/netI 0.0259
_diffrn_reflns_limit_h_max 14
_diffrn_reflns_limit_h_min -15
_diffrn_reflns_limit_k_max 7
_diffrn_reflns_limit_k_min -8
_diffrn_reflns_limit_l_max 34
_diffrn_reflns_limit_l_min -37
_diffrn_reflns_number 17171
_diffrn_reflns_theta_full 25.00
_diffrn_reflns_theta_max 25.00
_diffrn_reflns_theta_min 2.03
_exptl_absorpt_coefficient_mu 0.098
_exptl_absorpt_correction_T_max 0.9932
_exptl_absorpt_correction_T_min 0.9912
_exptl_absorpt_correction_type multi-scan
_exptl_absorpt_process_details sadabs
_exptl_crystal_colour colorless
_exptl_crystal_density_diffrn 1.352
_exptl_crystal_density_method 'not measured'
_exptl_crystal_description block
_exptl_crystal_F_000 1296
_exptl_crystal_size_max 0.09
_exptl_crystal_size_mid 0.09
_exptl_crystal_size_min 0.07
_refine_diff_density_max 0.869
_refine_diff_density_min -0.271
_refine_diff_density_rms 0.067
_refine_ls_extinction_method none
_refine_ls_goodness_of_fit_ref 1.054
_refine_ls_hydrogen_treatment mixed
_refine_ls_matrix_type full
_refine_ls_number_parameters 209
_refine_ls_number_reflns 2679
_refine_ls_number_restraints 0
_refine_ls_restrained_S_all 1.054
_refine_ls_R_factor_all 0.1119
_refine_ls_R_factor_gt 0.0892
_refine_ls_shift/su_max 0.001
_refine_ls_shift/su_mean 0.000
_refine_ls_structure_factor_coef Fsqd
_refine_ls_weighting_details 'calc w=1/[\s^2^(Fo^2^)+(0.1281P)^2^+5.9330P] where P=(Fo^2^+2Fc^2^)/3'
_refine_ls_weighting_scheme calc
_refine_ls_wR_factor_gt 0.2516
_refine_ls_wR_factor_ref 0.2703
_reflns_number_gt 2003
_reflns_number_total 2679
_reflns_threshold_expression >2sigma(I)
_cod_data_source_file c5ob02158h2.cif
_cod_data_source_block p
_cod_depositor_comments 'Adding full bibliography for 7154806.cif.'
_cod_database_code 7154806

loop_
_symmetry_equiv_pos_as_xyz
'x, y, z'
'-x+1/2, -y, z+1/2'
'-x, y+1/2, -z+1/2'
'x+1/2, -y+1/2, -z'
'-x, -y, -z'
'x-1/2, y, -z-1/2'
'x, -y-1/2, z-1/2'
'-x-1/2, y-1/2, z'

loop_
_atom_site_label
_atom_site_type_symbol
_atom_site_fract_x
_atom_site_fract_y
_atom_site_fract_z
_atom_site_U_iso_or_equiv
_atom_site_adp_type
_atom_site_occupancy
_atom_site_symmetry_multiplicity
_atom_site_calc_flag
_atom_site_refinement_flags
C1 C 0.6641(6) 0.2835(9) 0.49096(18) 0.0879(18) Uani 1 1 d .
H1 H 0.6990 0.3376 0.4686 0.106 Uiso 1 1 calc R
C2 C 0.5589(6) 0.2812(9) 0.4914(2) 0.096(2) Uani 1 1 d .
H2 H 0.5220 0.3313 0.4690 0.115 Uiso 1 1 calc R
C3 C 0.5086(5) 0.2055(9) 0.5245(2) 0.0891(19) Uani 1 1 d .
H3 H 0.4370 0.2032 0.5246 0.107 Uiso 1 1 calc R
C4 C 0.5619(4) 0.1319(7) 0.55808(16) 0.0627(13) Uani 1 1 d .
H4 H 0.5265 0.0833 0.5810 0.075 Uiso 1 1 calc R
C5 C 0.6684(3) 0.1307(5) 0.55754(13) 0.0446(10) Uani 1 1 d .
C6 C 0.7185(4) 0.2059(8) 0.52363(15) 0.0715(15) Uani 1 1 d .
H6 H 0.7901 0.2045 0.5227 0.086 Uiso 1 1 calc R
C7 C 0.7244(3) 0.0511(5) 0.59297(12) 0.0374(9) Uani 1 1 d .
C8 C 0.8603(3) -0.0144(5) 0.63025(12) 0.0416(9) Uani 1 1 d .
C9 C 0.7756(3) -0.0783(6) 0.64921(13) 0.0472(10) Uani 1 1 d .
H9 H 0.7745 -0.1422 0.6746 0.057 Uiso 1 1 calc R
C10 C 0.9713(3) -0.0167(6) 0.64023(14) 0.0481(10) Uani 1 1 d .
H10A H 1.0091 -0.0470 0.6147 0.058 Uiso 1 1 calc R
H10B H 0.9842 -0.1101 0.6610 0.058 Uiso 1 1 calc R
C11 C 1.0123(3) 0.1614(5) 0.65758(12) 0.0394(9) Uani 1 1 d .
H11 H 0.9722 0.1954 0.6827 0.047 Uiso 1 1 calc R
C12 C 1.1247(3) 0.1401(5) 0.67016(14) 0.0449(10) Uani 1 1 d .
C13 C 1.1999(3) 0.1699(7) 0.63825(17) 0.0622(13) Uani 1 1 d .
H13 H 1.1786 0.2023 0.6111 0.075 Uiso 1 1 calc R
C14 C 1.3024(4) 0.1524(8) 0.6463(2) 0.0770(16) Uani 1 1 d .
H14 H 1.3502 0.1730 0.6248 0.092 Uiso 1 1 calc R
C15 C 1.3352(4) 0.1045(7) 0.6861(2) 0.0719(16) Uani 1 1 d .
H15 H 1.4053 0.0901 0.6911 0.086 Uiso 1 1 calc R
C16 C 1.2686(4) 0.0780(7) 0.7181(2) 0.0678(14) Uani 1 1 d .
H16 H 1.2918 0.0503 0.7453 0.081 Uiso 1 1 calc R
C17 C 1.1629(3) 0.0931(6) 0.70948(15) 0.0559(12) Uani 1 1 d .
N1 N 0.6892(2) -0.0344(5) 0.62501(11) 0.0442(8) Uani 1 1 d .
N2 N 1.0933(4) 0.0585(7) 0.74395(13) 0.0744(13) Uani 1 1 d .
O1 O 0.82867(18) 0.0692(4) 0.59351(8) 0.0405(7) Uani 1 1 d .
O2 O 1.0125(4) -0.0185(7) 0.73737(12) 0.1013(15) Uani 1 1 d .
O3 O 1.1185(4) 0.1041(10) 0.77999(14) 0.137(2) Uani 1 1 d .
O4 O 1.0063(2) 0.3004(5) 0.62725(12) 0.0691(10) Uani 1 1 d .
H4A H 0.9474 0.3400 0.6266 0.104 Uiso 1 1 calc R

loop_
_atom_site_aniso_label
_atom_site_aniso_U_11
_atom_site_aniso_U_22
_atom_site_aniso_U_33
_atom_site_aniso_U_23
_atom_site_aniso_U_13
_atom_site_aniso_U_12
C1 0.109(5) 0.093(5) 0.061(3) 0.018(3) -0.016(3) 0.001(4)
C2 0.127(6) 0.080(4) 0.080(4) 0.005(3) -0.051(4) 0.023(4)
C3 0.065(3) 0.097(5) 0.105(5) 0.007(4) -0.039(3) 0.015(3)
C4 0.048(3) 0.066(3) 0.074(3) 0.003(3) -0.016(2) 0.002(2)
C5 0.043(2) 0.038(2) 0.053(2) -0.0091(19) -0.0135(18) -0.0002(17)
C6 0.069(3) 0.090(4) 0.056(3) 0.010(3) -0.008(2) -0.003(3)
C7 0.0319(19) 0.0349(19) 0.045(2) -0.0105(17) -0.0017(15) -0.0049(15)
C8 0.040(2) 0.037(2) 0.048(2) -0.0082(18) -0.0071(17) 0.0000(17)
C9 0.050(2) 0.045(2) 0.046(2) 0.0003(19) -0.0054(18) -0.0029(19)
C10 0.035(2) 0.048(2) 0.062(3) -0.010(2) -0.0073(18) 0.0053(18)
C11 0.0327(19) 0.039(2) 0.047(2) 0.0009(17) -0.0025(16) 0.0017(16)
C12 0.035(2) 0.039(2) 0.061(3) -0.0062(19) -0.0096(18) 0.0011(17)
C13 0.041(2) 0.068(3) 0.078(3) 0.009(3) -0.003(2) -0.006(2)
C14 0.044(3) 0.073(4) 0.114(5) 0.002(3) 0.010(3) -0.003(3)
C15 0.048(3) 0.058(3) 0.111(4) 0.001(3) -0.023(3) 0.006(2)
C16 0.046(3) 0.055(3) 0.102(4) -0.002(3) -0.024(3) 0.000(2)
C17 0.052(3) 0.053(3) 0.062(3) -0.003(2) -0.011(2) -0.001(2)
N1 0.0359(17) 0.0441(19) 0.0525(19) -0.0041(16) -0.0012(15) -0.0075(15)
N2 0.060(3) 0.105(4) 0.058(3) -0.005(2) -0.011(2) 0.002(3)
O1 0.0318(13) 0.0446(15) 0.0450(15) -0.0041(12) -0.0022(11) -0.0052(11)
O2 0.088(3) 0.141(4) 0.075(3) 0.008(3) 0.011(2) -0.032(3)
O3 0.115(4) 0.230(7) 0.066(3) -0.014(4) -0.026(3) 0.006(4)
O4 0.0430(17) 0.069(2) 0.096(3) 0.018(2) -0.0075(17) 0.0036(16)

loop_
_atom_type_symbol
_atom_type_description
_atom_type_scat_dispersion_real
_atom_type_scat_dispersion_imag
_atom_type_scat_source
C C 0.0033 0.0016 'International Tables Vol C Tables 4.2.6.8 and 6.1.1.4'
H H 0.0000 0.0000 'International Tables Vol C Tables 4.2.6.8 and 6.1.1.4'
N N 0.0061 0.0033 'International Tables Vol C Tables 4.2.6.8 and 6.1.1.4'
O O 0.0106 0.0060 'International Tables Vol C Tables 4.2.6.8 and 6.1.1.4'

loop_
_geom_angle_atom_site_label_1
_geom_angle_atom_site_label_2
_geom_angle_atom_site_label_3
_geom_angle
C2 C1 C6 120.1(6)
C3 C2 C1 119.6(5)
C2 C3 C4 121.0(6)
C3 C4 C5 119.7(5)
C6 C5 C4 118.8(4)
C6 C5 C7 121.7(4)
C4 C5 C7 119.5(4)
C5 C6 C1 120.7(5)
N1 C7 O1 113.3(3)
N1 C7 C5 129.0(3)
O1 C7 C5 117.8(3)
C9 C8 O1 106.9(3)
C9 C8 C10 134.7(4)
O1 C8 C10 118.4(4)
C8 C9 N1 109.5(4)
C8 C10 C11 113.9(3)
O4 C11 C12 107.8(3)
O4 C11 C10 112.1(3)
C12 C11 C10 109.6(3)
C17 C12 C13 115.3(4)
C17 C12 C11 127.3(4)
C13 C12 C11 117.4(4)
C14 C13 C12 121.7(5)
C13 C14 C15 119.9(5)
C16 C15 C14 121.6(5)
C15 C16 C17 118.3(5)
C12 C17 C16 123.1(5)
C12 C17 N2 119.9(4)
C16 C17 N2 117.0(4)
C7 N1 C9 105.1(3)
O2 N2 O3 121.2(5)
O2 N2 C17 120.0(4)
O3 N2 C17 118.8(5)
C7 O1 C8 105.2(3)

loop_
_geom_bond_atom_site_label_1
_geom_bond_atom_site_label_2
_geom_bond_distance
C1 C2 1.367(10)
C1 C6 1.375(7)
C2 C3 1.354(9)
C3 C4 1.377(7)
C4 C5 1.383(6)
C5 C6 1.371(6)
C5 C7 1.458(5)
C7 N1 1.278(5)
C7 O1 1.361(4)
C8 C9 1.339(6)
C8 O1 1.376(5)
C8 C10 1.475(5)
C9 N1 1.394(5)
C10 C11 1.531(6)
C11 O4 1.411(5)
C11 C12 1.521(5)
C12 C17 1.379(6)
C12 C13 1.419(6)
C13 C14 1.362(6)
C14 C15 1.371(8)
C15 C16 1.342(8)
C16 C17 1.404(6)
C17 N2 1.435(6)
N2 O2 1.214(6)
N2 O3 1.229(6)
